data_2200291
loop_
_publ_author_name
'Bolte, Michael'
'Griesinger, Christian'
'Sakhaii, Peyman'

_publ_section_title
;
 Pyridinium methylsulfonate: a pseudosymmetric structure
;
_journal_issue 5
_journal_name_full 'Acta Crystallographica Section E'
_journal_page_first o458
_journal_page_last o460
_journal_paper_doi 10.1107/S1600536801006894
_journal_volume 57
_journal_year 2001
_chemical_formula_iupac 'C5 H6 N1 1+, C1 H3 S1 O3 1-'
_chemical_formula_moiety 'C5 H6 N1 1+, C1 H3 S1 O3 1-'
_chemical_formula_sum 'C6 H9 N O3 S'
_chemical_formula_weight 175.20
_chemical_name_systematic ?
_space_group_IT_number 33
_symmetry_cell_setting orthorhombic
_symmetry_space_group_name_Hall 'P 2c -2n'
_symmetry_space_group_name_H-M 'P n a 21'
_audit_creation_method SHELXL-97
_cell_angle_alpha 90.00
_cell_angle_beta 90.00
_cell_angle_gamma 90.00
_cell_formula_units_Z 4
_cell_length_a 11.0853(9)
_cell_length_b 8.1425(7)
_cell_length_c 8.4530(8)
_cell_measurement_reflns_used 512
_cell_measurement_temperature 173(2)
_cell_measurement_theta_max 20
_cell_measurement_theta_min 2
_cell_volume 762.99(12)
_computing_cell_refinement SMART
_computing_data_collection 'SMART (Siemens, 1995)'
_computing_data_reduction 'SAINT (Siemens, 1995)'
_computing_molecular_graphics 'XP in SHELXTL-Plus (Sheldrick, 1991)'
_computing_structure_refinement 'SHELXL97 (Sheldrick, 1997) '
_computing_structure_solution 'SHELXS97 (Sheldrick, 1997) '
_diffrn_ambient_temperature 173(2)
_diffrn_measured_fraction_theta_full .893
_diffrn_measured_fraction_theta_max .893
_diffrn_measurement_device_type 'Siemens CCD three-circle'
_diffrn_measurement_method \w
_diffrn_radiation_monochromator graphite
_diffrn_radiation_source 'fine-focus sealed tube'
_diffrn_radiation_type MoK\a
_diffrn_radiation_wavelength .71073
_diffrn_reflns_av_R_equivalents .033
_diffrn_reflns_av_sigmaI/netI .024
_diffrn_reflns_limit_h_max 14
_diffrn_reflns_limit_h_min 0
_diffrn_reflns_limit_k_max 10
_diffrn_reflns_limit_k_min 0
_diffrn_reflns_limit_l_max 10
_diffrn_reflns_limit_l_min -11
_diffrn_reflns_number 7984
_diffrn_reflns_theta_full 28.55
_diffrn_reflns_theta_max 28.55
_diffrn_reflns_theta_min 3.10
_diffrn_standards_decay_% 0
_diffrn_standards_interval_time 1200
_diffrn_standards_number 239
_exptl_absorpt_coefficient_mu .379
_exptl_absorpt_correction_T_max .816
_exptl_absorpt_correction_T_min .799
_exptl_absorpt_correction_type empirical
_exptl_absorpt_process_details '(SADABS; Sheldrick, 1996)'
_exptl_crystal_colour colourless
_exptl_crystal_density_diffrn 1.525
_exptl_crystal_density_method 'not measured'
_exptl_crystal_description block
_exptl_crystal_F_000 368
_exptl_crystal_size_max .62
_exptl_crystal_size_mid .58
_exptl_crystal_size_min .56
_refine_diff_density_max .54
_refine_diff_density_min -.31
_refine_ls_abs_structure_details 'Flack (1983)'
_refine_ls_abs_structure_Flack .21(13)
_refine_ls_extinction_method none
_refine_ls_goodness_of_fit_ref 1.10
_refine_ls_hydrogen_treatment constr
_refine_ls_matrix_type full
_refine_ls_number_parameters 100
_refine_ls_number_reflns 1658
_refine_ls_number_restraints 1
_refine_ls_restrained_S_all 1.10
_refine_ls_R_factor_all .040
_refine_ls_R_factor_gt .037
_refine_ls_shift/su_max <0.001
_refine_ls_shift/su_mean <0.001
_refine_ls_structure_factor_coef Fsqd
_refine_ls_weighting_details 'calc w = 1/[\s^2^(Fo^2^)+(0.0508P)^2^+0.5001P] where P = (Fo^2^+2Fc^2^)/3'
_refine_ls_weighting_scheme calc
_refine_ls_wR_factor_ref .098
_reflns_number_gt 1593
_reflns_number_total 1658
_reflns_threshold_expression I>2\s(I)
_cod_data_source_file ci6022.cif
_cod_data_source_block I
_cod_depositor_comments
;
The following automatic conversions were performed:
'_symmetry_cell_setting' value 'Orthorhombic' changed to 'orthorhombic'
according to '/home/saulius/struct/CIF-dictionaries/cif_core.dic'
dictionary named 'cif_core.dic' version 2.4.1 from 2010-06-29.

Automatic conversion script
Id: cif_fix_enum 1527 2010-12-29 10:47:43Z saulius 

The following automatic conversions were performed:

'_symmetry_cell_setting' value 'Orthorhombic' changed to
'orthorhombic' according to
/home/saulius/struct/CIF-dictionaries/cif_core.dic dictionary named
'cif_core.dic' version 2.4.1 from 2010-06-29.

Automatic conversion script
Id: cif_fix_values 1715 2011-07-08 13:25:40Z adriana 
;
_cod_database_code 2200291
_cod_database_fobs_code 2200291

loop_
_symmetry_equiv_pos_as_xyz
'x, y, z'
'-x, -y, z+1/2'
'x+1/2, -y+1/2, z'
'-x+1/2, y+1/2, z+1/2'

loop_
_atom_site_label
_atom_site_fract_x
_atom_site_fract_y
_atom_site_fract_z
_atom_site_U_iso_or_equiv
_atom_site_adp_type
_atom_site_calc_flag
_atom_site_refinement_flags
_atom_site_occupancy
_atom_site_disorder_assembly
_atom_site_disorder_group
_atom_site_type_symbol
S1 .70804(5) .74081(6) .20959(9) .02166(16) Uani d . 1 . . S
C1 .7775(2) .5471(3) .1911(4) .0328(6) Uani d . 1 . . C
H1A .7468 .4917 .0963 .049 Uiso calc R 1 . . H
H1B .7592 .4805 .2846 .049 Uiso calc R 1 . . H
H1C .8650 .5613 .1820 .049 Uiso calc R 1 . . H
O1 .57840(16) .7098(2) .2277(3) .0317(4) Uani d . 1 . . O
O2 .73535(19) .8309(3) .0654(2) .0302(5) Uani d . 1 . . O
O3 .75862(18) .8141(3) .3516(3) .0308(5) Uani d . 1 . . O
N1 .5102(2) .7336(3) .5372(3) .0270(6) Uani d . 1 . . N
H1 .5187 .7325 .4337 .032 Uiso calc R 1 . . H
C2 .5763(3) .6304(4) .6244(3) .0290(6) Uani d . 1 . . C
H2 .6307 .5565 .5747 .035 Uiso calc R 1 . . H
C3 .5652(3) .6318(4) .7865(3) .0312(7) Uani d . 1 . . C
H3 .6123 .5597 .8496 .037 Uiso calc R 1 . . H
C4 .4852(3) .7389(3) .8564(3) .0285(7) Uani d . 1 . . C
H4 .4768 .7414 .9683 .034 Uiso calc R 1 . . H
C5 .4171(3) .8426(4) .7628(3) .0281(6) Uani d . 1 . . C
H5 .3608 .9160 .8094 .034 Uiso calc R 1 . . H
C6 .4317(3) .8384(4) .6020(3) .0280(6) Uani d . 1 . . C
H6 .3861 .9100 .5365 .034 Uiso calc R 1 . . H

loop_
_atom_site_aniso_label
_atom_site_aniso_U_11
_atom_site_aniso_U_22
_atom_site_aniso_U_33
_atom_site_aniso_U_12
_atom_site_aniso_U_13
_atom_site_aniso_U_23
S1 .0253(3) .0225(3) .0172(3) -.00016(18) -.0001(3) -.0007(3)
C1 .0459(15) .0268(12) .0258(13) .0061(10) -.0014(12) -.0016(12)
O1 .0294(9) .0437(10) .0221(10) -.0030(7) .0009(8) .0004(9)
O2 .0357(12) .0303(12) .0246(10) -.0016(8) .0014(8) .0069(8)
O3 .0369(13) .0326(13) .0231(10) -.0027(9) -.0031(8) -.0073(9)
N1 .0294(14) .0331(13) .0184(10) -.0015(10) .0031(9) -.0040(9)
C2 .0255(14) .0273(17) .0342(14) .0030(13) .0037(11) -.0026(11)
C3 .0326(16) .0291(17) .0318(14) -.0008(13) -.0064(12) .0067(11)
C4 .0326(16) .0358(18) .0172(13) -.0048(11) -.0009(12) -.0006(10)
C5 .0278(14) .0269(14) .0296(13) .0031(11) .0024(10) -.0024(10)
C6 .0233(14) .0339(16) .0269(12) .0005(11) -.0040(10) .0022(12)

loop_
_atom_type_symbol
_atom_type_description
_atom_type_scat_dispersion_real
_atom_type_scat_dispersion_imag
_atom_type_scat_source
C C .0033 .0016 'International Tables Vol C Tables 4.2.6.8 and 6.1.1.4'
H H .0000 .0000 'International Tables Vol C Tables 4.2.6.8 and 6.1.1.4'
N N .0061 .0033 'International Tables Vol C Tables 4.2.6.8 and 6.1.1.4'
O O .0106 .0060 'International Tables Vol C Tables 4.2.6.8 and 6.1.1.4'
S S .1246 .1234 'International Tables Vol C Tables 4.2.6.8 and 6.1.1.4'

loop_
_geom_angle_atom_site_label_1
_geom_angle_atom_site_label_2
_geom_angle_atom_site_label_3
_geom_angle
_geom_angle_publ_flag
O3 S1 O2 113.86(11) y
O3 S1 O1 111.26(13) y
O2 S1 O1 112.23(12) y
O3 S1 C1 105.83(14) y
O2 S1 C1 106.63(15) y
O1 S1 C1 106.43(12) y
S1 C1 H1A 109.5 ?
S1 C1 H1B 109.5 ?
H1A C1 H1B 109.5 ?
S1 C1 H1C 109.5 ?
H1A C1 H1C 109.5 ?
H1B C1 H1C 109.5 ?
C6 N1 C2 122.2(3) y
C6 N1 H1 118.9 ?
C2 N1 H1 118.9 ?
N1 C2 C3 119.7(4) y
N1 C2 H2 120.2 ?
C3 C2 H2 120.2 ?
C2 C3 C4 119.4(3) y
C2 C3 H3 120.3 ?
C4 C3 H3 120.3 ?
C3 C4 C5 119.5(3) y
C3 C4 H4 120.2 ?
C5 C4 H4 120.2 ?
C6 C5 C4 119.2(3) y
C6 C5 H5 120.4 ?
C4 C5 H5 120.4 ?
N1 C6 C5 120.0(3) y
N1 C6 H6 120.0 ?
C5 C6 H6 120.0 ?

loop_
_geom_bond_atom_site_label_1
_geom_bond_atom_site_label_2
_geom_bond_site_symmetry_2
_geom_bond_distance
_geom_bond_publ_flag
S1 O3 . 1.453(2) y
S1 O2 . 1.454(2) y
S1 O1 . 1.467(2) y
S1 C1 . 1.762(3) y
C1 H1A . .9800 ?
C1 H1B . .9800 ?
C1 H1C . .9800 ?
N1 C6 . 1.336(4) y
N1 C2 . 1.336(4) y
N1 H1 . .8800 ?
C2 C3 . 1.376(3) y
C2 H2 . .9500 ?
C3 C4 . 1.377(5) y
C3 H3 . .9500 ?
C4 C5 . 1.382(4) y
C4 H4 . .9500 ?
C5 C6 . 1.369(4) y
C5 H5 . .9500 ?
C6 H6 . .9500 ?

loop_
_geom_hbond_atom_site_label_D
_geom_hbond_atom_site_label_H
_geom_hbond_atom_site_label_A
_geom_hbond_site_symmetry_A
_geom_hbond_distance_DH
_geom_hbond_distance_HA
_geom_hbond_distance_DA
_geom_hbond_angle_DHA
N1 H1 O1 . .88 1.87 2.730(3) 164.5
C4 H4 O1 1_556 .95 2.48 3.313(4) 146.5
C2 H2 O2 4_645 .95 2.36 3.249(4) 155.0
C3 H3 O3 4_645 .95 2.46 3.288(4) 145.8

loop_
_geom_torsion_atom_site_label_1
_geom_torsion_atom_site_label_2
_geom_torsion_atom_site_label_3
_geom_torsion_atom_site_label_4
_geom_torsion
C6 N1 C2 C3 -.7(5)
N1 C2 C3 C4 .6(6)
C2 C3 C4 C5 .2(5)
C3 C4 C5 C6 -.9(5)
C2 N1 C6 C5 .1(5)
C4 C5 C6 N1 .7(5)

loop_
_cod_related_entry_id
_cod_related_entry_database
_cod_related_entry_code
1 ChemSpider 9632822
